data_4301120
loop_
_publ_author_name
'Th\'er\`ese Arliguie'
'Lotfi Belkhiri'
'Salah-Eddine Bouaoud'
'Pierre Thu\'ery'
'Claude Villiers'
'Abdou Boucekkine'
'Michel Ephritikhine'

_publ_section_title
;
Lanthanide(III) and Actinide(III) Complexes [M(BH4)2(THF)5][BPh4] and
[M(BH4)2(18-crown-6)][BPh4] (M = Nd, Ce, U): Synthesis, Crystal Structure,
and Density Functional Theory Investigation of the Covalent Contribution to
Metal-Borohydride Bonding
;
_journal_name_full 'Inorganic Chemistry'
_journal_page_first 221
_journal_page_last 230
_journal_paper_doi 10.1021/ic801685v
_journal_volume 48
_journal_year 2009
_chemical_formula_sum 'C40 H60 B3 Ce O7'
_chemical_formula_weight 825.43
_space_group_IT_number 2
_symmetry_cell_setting triclinic
_symmetry_space_group_name_Hall '-P 1'
_symmetry_space_group_name_H-M 'P -1'
_atom_sites_solution_hydrogens geom
_atom_sites_solution_primary heavy
_atom_sites_solution_secondary difmap
_audit_creation_method SHELXL-97
_cell_angle_alpha 84.128(2)
_cell_angle_beta 78.951(3)
_cell_angle_gamma 67.239(2)
_cell_formula_units_Z 2
_cell_length_a 12.6840(3)
_cell_length_b 13.9061(4)
_cell_length_c 14.0616(3)
_cell_measurement_reflns_used 64198
_cell_measurement_temperature 100(2)
_cell_measurement_theta_max 25.68
_cell_measurement_theta_min 2.95
_cell_volume 2243.63(10)
_computing_cell_refinement 'DENZO-SMN (Otwinowski & Minor, 1997)'
_computing_data_collection 'Kappa-CCD software (Nonius B.V., 1998)'
_computing_data_reduction 'DENZO-SMN (Otwinowski & Minor, 1997)'
_computing_molecular_graphics 'SHELXTL (Sheldrick, 1999)'
_computing_publication_material 'SHELXTL (Sheldrick, 1999); PLATON (Spek, 2003)'
_computing_structure_refinement 'SHELXL-97 (Sheldrick, 1997)'
_computing_structure_solution 'SHELXS-97 (Sheldrick, 1997)'
_diffrn_ambient_temperature 100(2)
_diffrn_measured_fraction_theta_full 0.991
_diffrn_measured_fraction_theta_max 0.991
_diffrn_measurement_device_type 'Nonius Kappa-CCD area-detector diffractometer'
_diffrn_measurement_method 'two \f and three \w scans with 2\% steps'
_diffrn_radiation_monochromator graphite
_diffrn_radiation_source 'fine-focus sealed tube'
_diffrn_radiation_type MoK\a
_diffrn_radiation_wavelength 0.71073
_diffrn_reflns_av_R_equivalents 0.0606
_diffrn_reflns_av_sigmaI/netI 0.0310
_diffrn_reflns_limit_h_max 15
_diffrn_reflns_limit_h_min 0
_diffrn_reflns_limit_k_max 16
_diffrn_reflns_limit_k_min -15
_diffrn_reflns_limit_l_max 17
_diffrn_reflns_limit_l_min -16
_diffrn_reflns_number 64198
_diffrn_reflns_theta_full 25.68
_diffrn_reflns_theta_max 25.68
_diffrn_reflns_theta_min 2.95
_diffrn_standards_decay_% 0
_diffrn_standards_interval_time 0
_exptl_absorpt_coefficient_mu 1.056
_exptl_absorpt_correction_T_max 0.919
_exptl_absorpt_correction_T_min 0.718
_exptl_absorpt_correction_type refdelf
_exptl_absorpt_process_details 'program DELABS from PLATON (Spek, 2003)'
_exptl_crystal_colour colourless
_exptl_crystal_density_diffrn 1.222
_exptl_crystal_density_method 'not measured'
_exptl_crystal_description platelet
_exptl_crystal_F_000 858
_exptl_crystal_size_max 0.17
_exptl_crystal_size_mid 0.15
_exptl_crystal_size_min 0.08
_refine_diff_density_max 2.473
_refine_diff_density_min -0.764
_refine_diff_density_rms 0.127
_refine_ls_extinction_method none
_refine_ls_goodness_of_fit_ref 1.063
_refine_ls_hydrogen_treatment constr
_refine_ls_matrix_type full
_refine_ls_number_parameters 505
_refine_ls_number_reflns 8432
_refine_ls_number_restraints 76
_refine_ls_restrained_S_all 1.065
_refine_ls_R_factor_all 0.0551
_refine_ls_R_factor_gt 0.0491
_refine_ls_shift/su_max 0.001
_refine_ls_shift/su_mean 0.000
_refine_ls_structure_factor_coef Fsqd
_refine_ls_weighting_details 'calc w=1/[\s^2^(Fo^2^)+(0.0794P)^2^+6.3592P] where P=(Fo^2^+2Fc^2^)/3'
_refine_ls_weighting_scheme calc
_refine_ls_wR_factor_gt 0.1316
_refine_ls_wR_factor_ref 0.1358
_reflns_number_gt 7616
_reflns_number_total 8432
_reflns_threshold_expression >2sigma(I)
_cod_data_source_file ic801685v_si_002_5.cif
_cod_data_source_block 6.THF
_cod_database_code 4301120

loop_
_symmetry_equiv_pos_as_xyz
'x, y, z'
'-x, -y, -z'

loop_
_atom_site_label
_atom_site_type_symbol
_atom_site_fract_x
_atom_site_fract_y
_atom_site_fract_z
_atom_site_U_iso_or_equiv
_atom_site_adp_type
_atom_site_occupancy
_atom_site_symmetry_multiplicity
_atom_site_calc_flag
_atom_site_refinement_flags
_atom_site_disorder_assembly
_atom_site_disorder_group
Ce Ce 0.73565(2) 0.704788(18) 0.617517(17) 0.02364(10) Uani 1 1 d . . .
B1 B 0.5112(5) 0.7956(5) 0.5990(5) 0.0376(13) Uani 1 1 d . . .
H1 H 0.5584 0.7185 0.5581 0.045 Uiso 1 1 d R . .
H2 H 0.5318 0.7577 0.6771 0.045 Uiso 1 1 d R . .
H3 H 0.5738 0.8446 0.5605 0.045 Uiso 1 1 d R . .
H4 H 0.4178 0.8364 0.5885 0.045 Uiso 1 1 d R . .
B2 B 0.9570(5) 0.6235(4) 0.6477(4) 0.0341(12) Uani 1 1 d . . .
H5 H 0.9022 0.6879 0.6913 0.041 Uiso 1 1 d R . .
H6 H 0.9076 0.5639 0.6674 0.041 Uiso 1 1 d R . .
H7 H 0.9554 0.6327 0.5731 0.041 Uiso 1 1 d R . .
H8 H 1.0420 0.5962 0.6650 0.041 Uiso 1 1 d R . .
O1 O 0.6790(3) 0.6614(3) 0.8040(2) 0.0354(8) Uani 1 1 d . . .
O2 O 0.6820(3) 0.8487(3) 0.7462(2) 0.0317(7) Uani 1 1 d . . .
O3 O 0.7822(3) 0.8751(2) 0.5636(2) 0.0292(7) Uani 1 1 d . . .
O4 O 0.7909(3) 0.7481(2) 0.4314(2) 0.0281(7) Uani 1 1 d . . .
O5 O 0.7669(3) 0.5707(2) 0.4871(2) 0.0255(6) Uani 1 1 d . . .
O6 O 0.7229(3) 0.5218(2) 0.6720(2) 0.0278(7) Uani 1 1 d . . .
C1 C 0.6115(6) 0.7475(4) 0.8667(4) 0.0478(14) Uani 1 1 d . . .
H1A H 0.6081 0.7237 0.9341 0.057 Uiso 1 1 calc R . .
H1B H 0.5330 0.7797 0.8528 0.057 Uiso 1 1 calc R . .
C2 C 0.6706(6) 0.8236(5) 0.8473(4) 0.0470(14) Uani 1 1 d . . .
H2A H 0.6251 0.8862 0.8837 0.056 Uiso 1 1 calc R . .
H2B H 0.7464 0.7932 0.8668 0.056 Uiso 1 1 calc R . .
C3 C 0.7221(5) 0.9332(4) 0.7247(4) 0.0356(11) Uani 1 1 d . . .
H3A H 0.8012 0.9108 0.7362 0.043 Uiso 1 1 calc R . .
H3B H 0.6737 0.9912 0.7661 0.043 Uiso 1 1 calc R . .
C4 C 0.7162(5) 0.9659(4) 0.6217(4) 0.0367(11) Uani 1 1 d . . .
H4A H 0.6362 0.9942 0.6113 0.044 Uiso 1 1 calc R . .
H4B H 0.7484 1.0194 0.6036 0.044 Uiso 1 1 calc R . .
C5 C 0.8013(5) 0.9063(4) 0.4640(4) 0.0353(11) Uani 1 1 d . . .
H5A H 0.8487 0.9481 0.4548 0.042 Uiso 1 1 calc R . .
H5B H 0.7279 0.9479 0.4430 0.042 Uiso 1 1 calc R . .
C6 C 0.8618(5) 0.8094(4) 0.4058(4) 0.0356(11) Uani 1 1 d . . .
H6A H 0.8691 0.8271 0.3369 0.043 Uiso 1 1 calc R . .
H6B H 0.9387 0.7711 0.4216 0.043 Uiso 1 1 calc R . .
C7 C 0.8151(4) 0.6744(4) 0.3572(3) 0.0304(10) Uani 1 1 d . . .
H7A H 0.8965 0.6293 0.3472 0.037 Uiso 1 1 calc R . .
H7B H 0.7962 0.7108 0.2964 0.037 Uiso 1 1 calc R . .
C8 C 0.7421(4) 0.6123(3) 0.3917(3) 0.0291(10) Uani 1 1 d . . .
H8A H 0.6607 0.6561 0.3950 0.035 Uiso 1 1 calc R . .
H8B H 0.7610 0.5561 0.3481 0.035 Uiso 1 1 calc R . .
C9 C 0.7428(4) 0.4776(4) 0.5119(3) 0.0293(10) Uani 1 1 d . . .
H9A H 0.7836 0.4263 0.4623 0.035 Uiso 1 1 calc R . .
H9B H 0.6603 0.4932 0.5185 0.035 Uiso 1 1 calc R . .
C10 C 0.7836(4) 0.4381(3) 0.6052(3) 0.0280(9) Uani 1 1 d . . .
H10A H 0.7661 0.3769 0.6284 0.034 Uiso 1 1 calc R . .
H10B H 0.8667 0.4195 0.5979 0.034 Uiso 1 1 calc R . .
C11 C 0.7305(5) 0.4856(4) 0.7707(3) 0.0362(11) Uani 1 1 d . . .
H11A H 0.8086 0.4677 0.7833 0.043 Uiso 1 1 calc R . .
H11B H 0.7106 0.4243 0.7840 0.043 Uiso 1 1 calc R . .
C12 C 0.6466(5) 0.5732(4) 0.8322(4) 0.0367(11) Uani 1 1 d . . .
H12A H 0.5681 0.5888 0.8218 0.044 Uiso 1 1 calc R . .
H12B H 0.6504 0.5550 0.9003 0.044 Uiso 1 1 calc R . .
B3 B 0.4535(4) 0.7382(4) 0.2058(3) 0.0234(10) Uani 1 1 d . . .
C13 C 0.5542(4) 0.6219(3) 0.2192(3) 0.0252(9) Uani 1 1 d . . .
C14 C 0.5355(4) 0.5395(3) 0.2760(3) 0.0303(10) Uani 1 1 d . . .
H14 H 0.4624 0.5514 0.3122 0.036 Uiso 1 1 calc R . .
C15 C 0.6217(5) 0.4401(4) 0.2808(4) 0.0384(12) Uani 1 1 d . . .
H15 H 0.6052 0.3877 0.3194 0.046 Uiso 1 1 calc R . .
C16 C 0.7310(5) 0.4198(4) 0.2283(4) 0.0417(13) Uani 1 1 d . . .
H16 H 0.7890 0.3540 0.2323 0.050 Uiso 1 1 calc R . .
C17 C 0.7543(4) 0.4990(4) 0.1690(4) 0.0388(12) Uani 1 1 d . . .
H17 H 0.8275 0.4858 0.1323 0.047 Uiso 1 1 calc R . .
C18 C 0.6677(4) 0.5968(4) 0.1654(3) 0.0314(10) Uani 1 1 d . . .
H18 H 0.6845 0.6486 0.1258 0.038 Uiso 1 1 calc R . .
C19 C 0.5152(4) 0.8244(3) 0.1996(3) 0.0252(9) Uani 1 1 d . . .
C20 C 0.5402(4) 0.8542(3) 0.2823(3) 0.0262(9) Uani 1 1 d . . .
H20 H 0.5207 0.8246 0.3421 0.031 Uiso 1 1 calc R . .
C21 C 0.5928(4) 0.9262(4) 0.2793(4) 0.0320(10) Uani 1 1 d . . .
H21 H 0.6067 0.9441 0.3363 0.038 Uiso 1 1 calc R . .
C22 C 0.6245(5) 0.9711(4) 0.1913(4) 0.0417(12) Uani 1 1 d . . .
H22 H 0.6601 1.0188 0.1885 0.050 Uiso 1 1 calc R . .
C23 C 0.6022(5) 0.9435(5) 0.1086(4) 0.0443(13) Uani 1 1 d . . .
H23 H 0.6226 0.9732 0.0491 0.053 Uiso 1 1 calc R . .
C24 C 0.5496(4) 0.8718(4) 0.1125(3) 0.0322(10) Uani 1 1 d . . .
H24 H 0.5366 0.8544 0.0549 0.039 Uiso 1 1 calc R . .
C25 C 0.4020(4) 0.7417(3) 0.1069(3) 0.0233(8) Uani 1 1 d . . .
C26 C 0.4156(4) 0.6507(3) 0.0606(3) 0.0255(9) Uani 1 1 d . . .
H26 H 0.4610 0.5861 0.0846 0.031 Uiso 1 1 calc R . .
C27 C 0.3642(4) 0.6537(4) -0.0190(3) 0.0297(10) Uani 1 1 d . . .
H27 H 0.3741 0.5919 -0.0460 0.036 Uiso 1 1 calc R . .
C28 C 0.2982(4) 0.7486(4) -0.0584(3) 0.0321(10) Uani 1 1 d . . .
H28 H 0.2643 0.7510 -0.1121 0.039 Uiso 1 1 calc R . .
C29 C 0.2838(4) 0.8396(4) -0.0164(3) 0.0290(9) Uani 1 1 d . . .
H29 H 0.2398 0.9038 -0.0421 0.035 Uiso 1 1 calc R . .
C30 C 0.3344(4) 0.8356(3) 0.0638(3) 0.0255(9) Uani 1 1 d . . .
H30 H 0.3231 0.8981 0.0903 0.031 Uiso 1 1 calc R . .
C31 C 0.3458(4) 0.7648(3) 0.2991(3) 0.0228(8) Uani 1 1 d . . .
C32 C 0.2287(4) 0.8175(3) 0.2883(3) 0.0249(9) Uani 1 1 d . . .
H32 H 0.2112 0.8345 0.2259 0.030 Uiso 1 1 calc R . .
C33 C 0.1376(4) 0.8454(3) 0.3669(3) 0.0281(9) Uani 1 1 d . . .
H33 H 0.0619 0.8815 0.3559 0.034 Uiso 1 1 calc R . .
C34 C 0.1593(4) 0.8194(4) 0.4613(3) 0.0304(10) Uani 1 1 d . . .
H34 H 0.0991 0.8367 0.5138 0.037 Uiso 1 1 calc R . .
C35 C 0.2735(4) 0.7670(4) 0.4748(3) 0.0295(10) Uani 1 1 d . . .
H35 H 0.2901 0.7488 0.5373 0.035 Uiso 1 1 calc R . .
C36 C 0.3632(4) 0.7414(3) 0.3962(3) 0.0263(9) Uani 1 1 d . . .
H36 H 0.4387 0.7070 0.4082 0.032 Uiso 1 1 calc R . .
O7 O 0.8790(6) 0.9857(5) 0.2539(5) 0.0389(16) Uani 0.50 1 d PD . .
C37 C 0.8524(7) 1.0927(6) 0.2742(6) 0.029(2) Uani 0.50 1 d PD . .
H37A H 0.8325 1.1036 0.3434 0.035 Uiso 0.50 1 calc PR . .
H37B H 0.7885 1.1394 0.2430 0.035 Uiso 0.50 1 calc PR . .
C38 C 0.9616(9) 1.1092(9) 0.2330(7) 0.050(3) Uani 0.50 1 d PDU . .
H38A H 1.0178 1.0823 0.2767 0.061 Uiso 0.50 1 calc PR . .
H38B H 0.9470 1.1825 0.2182 0.061 Uiso 0.50 1 calc PR . .
C39 C 1.0031(7) 1.0447(6) 0.1383(6) 0.0289(19) Uani 0.50 1 d PD . .
H39A H 0.9713 1.0874 0.0839 0.035 Uiso 0.50 1 calc PR . .
H39B H 1.0870 1.0161 0.1222 0.035 Uiso 0.50 1 calc PR . .
C40 C 0.9564(8) 0.9589(7) 0.1645(6) 0.041(2) Uani 0.50 1 d PD . .
H40A H 0.9158 0.9538 0.1145 0.050 Uiso 0.50 1 calc PR . .
H40B H 1.0192 0.8923 0.1714 0.050 Uiso 0.50 1 calc PR . .
O8 O 1.0305(8) 0.6626(7) 0.0808(7) 0.0620(14) Uani 0.50 1 d PDU . .
C41 C 0.9232(11) 0.7168(9) 0.0402(10) 0.0621(15) Uani 0.50 1 d PDU . .
H41A H 0.9249 0.7795 0.0057 0.074 Uiso 0.50 1 d PR . .
H41B H 0.8578 0.7353 0.0918 0.074 Uiso 0.50 1 d PR . .
C42 C 0.9122(12) 0.6443(8) -0.0273(9) 0.0601(16) Uani 0.50 1 d PDU . .
H42A H 0.9421 0.6573 -0.0933 0.072 Uiso 0.50 1 d PR . .
H42B H 0.8331 0.6511 -0.0229 0.072 Uiso 0.50 1 d PR . .
C43 C 0.9846(12) 0.5399(8) 0.0099(9) 0.0599(15) Uani 0.50 1 d PDU . .
H43A H 1.0428 0.5017 -0.0416 0.072 Uiso 0.50 1 d PR . .
H43B H 0.9373 0.5006 0.0358 0.072 Uiso 0.50 1 d PR . .
C44 C 1.0406(13) 0.5580(8) 0.0870(10) 0.0610(14) Uani 0.50 1 d PDU . .
H44A H 1.0029 0.5434 0.1496 0.073 Uiso 0.50 1 d PR . .
H44B H 1.1209 0.5125 0.0793 0.073 Uiso 0.50 1 d PR . .

loop_
_atom_site_aniso_label
_atom_site_aniso_U_11
_atom_site_aniso_U_22
_atom_site_aniso_U_33
_atom_site_aniso_U_23
_atom_site_aniso_U_13
_atom_site_aniso_U_12
Ce 0.02240(15) 0.02334(15) 0.02643(15) -0.00665(9) -0.00194(9) -0.00951(10)
B1 0.025(3) 0.037(3) 0.052(4) -0.017(3) -0.008(2) -0.008(2)
B2 0.025(3) 0.036(3) 0.038(3) -0.005(2) -0.004(2) -0.008(2)
O1 0.042(2) 0.0394(19) 0.0276(17) -0.0117(14) 0.0057(14) -0.0203(16)
O2 0.0350(18) 0.0317(17) 0.0325(17) -0.0118(13) -0.0013(14) -0.0163(14)
O3 0.0302(17) 0.0246(15) 0.0333(17) -0.0079(13) -0.0008(13) -0.0112(13)
O4 0.0339(17) 0.0245(15) 0.0285(16) -0.0054(12) 0.0006(13) -0.0156(14)
O5 0.0322(17) 0.0220(15) 0.0245(15) -0.0031(12) -0.0051(12) -0.0118(13)
O6 0.0322(17) 0.0275(16) 0.0239(16) -0.0040(12) -0.0004(12) -0.0126(14)
C1 0.064(4) 0.044(3) 0.039(3) -0.020(2) 0.017(3) -0.032(3)
C2 0.067(4) 0.054(3) 0.029(3) -0.018(2) 0.007(2) -0.036(3)
C3 0.039(3) 0.032(2) 0.040(3) -0.013(2) -0.001(2) -0.018(2)
C4 0.039(3) 0.027(2) 0.044(3) -0.014(2) -0.001(2) -0.013(2)
C5 0.043(3) 0.030(2) 0.038(3) -0.004(2) 0.000(2) -0.022(2)
C6 0.040(3) 0.034(3) 0.037(3) -0.006(2) 0.003(2) -0.022(2)
C7 0.039(3) 0.025(2) 0.027(2) -0.0038(17) -0.0047(19) -0.012(2)
C8 0.036(3) 0.025(2) 0.027(2) -0.0036(17) -0.0093(19) -0.0101(19)
C9 0.034(2) 0.027(2) 0.031(2) -0.0053(18) -0.0016(19) -0.016(2)
C10 0.034(2) 0.021(2) 0.030(2) -0.0059(17) -0.0004(18) -0.0120(19)
C11 0.045(3) 0.037(3) 0.028(2) -0.002(2) -0.004(2) -0.017(2)
C12 0.044(3) 0.040(3) 0.028(2) -0.006(2) 0.004(2) -0.021(2)
B3 0.025(2) 0.021(2) 0.025(2) -0.0006(18) -0.0042(18) -0.0092(19)
C13 0.028(2) 0.029(2) 0.022(2) -0.0055(17) -0.0076(17) -0.0116(18)
C14 0.032(2) 0.026(2) 0.034(2) -0.0015(18) -0.0106(19) -0.0107(19)
C15 0.047(3) 0.025(2) 0.047(3) -0.002(2) -0.024(2) -0.010(2)
C16 0.043(3) 0.027(2) 0.055(3) -0.013(2) -0.028(3) 0.000(2)
C17 0.031(3) 0.044(3) 0.038(3) -0.019(2) -0.010(2) -0.004(2)
C18 0.030(2) 0.035(2) 0.030(2) -0.0077(19) -0.0059(18) -0.011(2)
C19 0.023(2) 0.021(2) 0.029(2) -0.0045(16) -0.0022(17) -0.0057(17)
C20 0.027(2) 0.027(2) 0.026(2) 0.0003(17) -0.0060(17) -0.0106(18)
C21 0.037(3) 0.033(2) 0.032(2) -0.0022(19) -0.010(2) -0.017(2)
C22 0.052(3) 0.047(3) 0.042(3) 0.001(2) -0.008(2) -0.038(3)
C23 0.064(4) 0.056(3) 0.030(3) 0.001(2) -0.002(2) -0.044(3)
C24 0.039(3) 0.039(3) 0.024(2) -0.0046(19) 0.0010(19) -0.023(2)
C25 0.023(2) 0.025(2) 0.023(2) -0.0039(16) 0.0017(16) -0.0112(17)
C26 0.027(2) 0.025(2) 0.025(2) -0.0041(16) -0.0030(17) -0.0098(18)
C27 0.032(2) 0.028(2) 0.031(2) -0.0076(18) -0.0020(18) -0.0120(19)
C28 0.034(3) 0.039(3) 0.025(2) -0.0008(19) -0.0091(19) -0.014(2)
C29 0.031(2) 0.029(2) 0.025(2) 0.0028(17) -0.0045(18) -0.0111(19)
C30 0.029(2) 0.025(2) 0.024(2) -0.0011(16) -0.0028(17) -0.0117(18)
C31 0.026(2) 0.0194(19) 0.025(2) -0.0031(16) -0.0034(16) -0.0106(17)
C32 0.029(2) 0.024(2) 0.024(2) 0.0006(16) -0.0054(17) -0.0124(18)
C33 0.025(2) 0.025(2) 0.034(2) -0.0027(18) -0.0008(18) -0.0106(18)
C34 0.035(3) 0.030(2) 0.029(2) -0.0073(18) 0.0037(19) -0.019(2)
C35 0.042(3) 0.030(2) 0.023(2) -0.0007(17) -0.0056(19) -0.020(2)
C36 0.028(2) 0.027(2) 0.027(2) -0.0009(17) -0.0056(17) -0.0139(19)
O7 0.046(4) 0.035(4) 0.039(4) -0.005(3) -0.010(3) -0.016(3)
C37 0.030(5) 0.029(4) 0.014(4) 0.011(3) -0.006(3) 0.003(4)
C38 0.049(4) 0.047(4) 0.058(4) 0.003(3) -0.013(3) -0.019(3)
C39 0.018(4) 0.032(5) 0.026(5) 0.007(4) -0.003(3) 0.000(4)
C40 0.040(6) 0.040(6) 0.039(6) 0.003(4) -0.018(4) -0.006(5)
O8 0.0641(19) 0.0612(19) 0.063(2) -0.0027(15) -0.0156(15) -0.0237(16)
C41 0.065(2) 0.061(2) 0.064(2) -0.0025(18) -0.0164(18) -0.0240(18)
C42 0.0607(19) 0.0603(19) 0.0602(19) -0.0016(14) -0.0121(14) -0.0226(14)
C43 0.0607(17) 0.0600(17) 0.0603(17) -0.0019(9) -0.0122(10) -0.0231(10)
C44 0.0624(18) 0.0607(18) 0.0617(18) -0.0023(13) -0.0141(13) -0.0233(14)

loop_
_atom_type_symbol
_atom_type_description
_atom_type_scat_dispersion_real
_atom_type_scat_dispersion_imag
_atom_type_scat_source
C C 0.0033 0.0016 'International Tables Vol C Tables 4.2.6.8 and 6.1.1.4'
H H 0.0000 0.0000 'International Tables Vol C Tables 4.2.6.8 and 6.1.1.4'
B B 0.0013 0.0007 'International Tables Vol C Tables 4.2.6.8 and 6.1.1.4'
O O 0.0106 0.0060 'International Tables Vol C Tables 4.2.6.8 and 6.1.1.4'
Ce Ce -0.2486 2.6331 'International Tables Vol C Tables 4.2.6.8 and 6.1.1.4'

loop_
_geom_angle_atom_site_label_1
_geom_angle_atom_site_label_2
_geom_angle_atom_site_label_3
_geom_angle
_geom_angle_site_symmetry_1
_geom_angle_site_symmetry_3
_geom_angle_publ_flag
H2 Ce H3 50.3 . . ?
H5 Ce H6 42.0 . . ?
H2 Ce H1 41.9 . . ?
H3 Ce H1 44.2 . . ?
H5 Ce H7 42.2 . . ?
H6 Ce H7 39.9 . . ?
O5 Ce O2 174.16(10) . . ?
O5 Ce O6 60.03(9) . . ?
O2 Ce O6 120.40(10) . . ?
O5 Ce O4 59.81(9) . . ?
O2 Ce O4 119.75(10) . . ?
O6 Ce O4 119.76(9) . . ?
O5 Ce O1 120.06(10) . . ?
O2 Ce O1 60.35(10) . . ?
O6 Ce O1 60.12(10) . . ?
O4 Ce O1 179.66(10) . . ?
O5 Ce O3 119.43(9) . . ?
O2 Ce O3 61.14(10) . . ?
O6 Ce O3 171.44(10) . . ?
O4 Ce O3 59.96(9) . . ?
O1 Ce O3 120.21(10) . . ?
B1 Ce B2 175.5(2) . . ?
C12 O1 C1 111.2(4) . . ?
C12 O1 Ce 119.9(3) . . ?
C1 O1 Ce 117.8(3) . . ?
C2 O2 C3 110.6(4) . . ?
C2 O2 Ce 121.2(3) . . ?
C3 O2 Ce 120.4(3) . . ?
C5 O3 C4 109.9(4) . . ?
C5 O3 Ce 121.5(2) . . ?
C4 O3 Ce 116.5(3) . . ?
C6 O4 C7 110.6(3) . . ?
C6 O4 Ce 117.8(3) . . ?
C7 O4 Ce 122.2(2) . . ?
C9 O5 C8 111.9(3) . . ?
C9 O5 Ce 121.9(2) . . ?
C8 O5 Ce 117.2(2) . . ?
C11 O6 C10 111.7(3) . . ?
C11 O6 Ce 119.0(3) . . ?
C10 O6 Ce 117.0(2) . . ?
O1 C1 C2 106.6(4) . . ?
O2 C2 C1 107.8(4) . . ?
O2 C3 C4 108.2(4) . . ?
O3 C4 C3 107.9(4) . . ?
O3 C5 C6 108.0(4) . . ?
O4 C6 C5 106.0(4) . . ?
O4 C7 C8 106.7(4) . . ?
O5 C8 C7 106.4(4) . . ?
O5 C9 C10 105.9(4) . . ?
O6 C10 C9 106.2(4) . . ?
O6 C11 C12 106.2(4) . . ?
O1 C12 C11 106.5(4) . . ?
C25 B3 C13 109.0(3) . . ?
C25 B3 C19 111.5(3) . . ?
C13 B3 C19 107.3(3) . . ?
C25 B3 C31 108.9(3) . . ?
C13 B3 C31 111.4(3) . . ?
C19 B3 C31 108.8(3) . . ?
C14 C13 C18 114.9(4) . . ?
C14 C13 B3 124.8(4) . . ?
C18 C13 B3 120.1(4) . . ?
C15 C14 C13 123.0(5) . . ?
C16 C15 C14 120.1(5) . . ?
C15 C16 C17 119.4(5) . . ?
C18 C17 C16 119.5(5) . . ?
C17 C18 C13 123.1(5) . . ?
C20 C19 C24 114.3(4) . . ?
C20 C19 B3 121.9(4) . . ?
C24 C19 B3 123.8(4) . . ?
C21 C20 C19 123.2(4) . . ?
C22 C21 C20 120.1(4) . . ?
C23 C22 C21 118.6(4) . . ?
C22 C23 C24 120.8(5) . . ?
C23 C24 C19 123.0(4) . . ?
C30 C25 C26 114.3(4) . . ?
C30 C25 B3 122.5(4) . . ?
C26 C25 B3 123.1(4) . . ?
C27 C26 C25 122.9(4) . . ?
C28 C27 C26 120.3(4) . . ?
C29 C28 C27 118.9(4) . . ?
C28 C29 C30 120.4(4) . . ?
C29 C30 C25 123.2(4) . . ?
C36 C31 C32 114.2(4) . . ?
C36 C31 B3 123.1(4) . . ?
C32 C31 B3 122.6(4) . . ?
C33 C32 C31 123.1(4) . . ?
C34 C33 C32 120.5(4) . . ?
C35 C34 C33 118.1(4) . . ?
C34 C35 C36 120.8(4) . . ?
C35 C36 C31 123.3(4) . . ?
C40 O7 C37 110.0(7) . . ?
O7 C37 C38 103.7(7) . . ?
C37 C38 C39 101.6(7) . . ?
C40 C39 C38 103.3(7) . . ?
O7 C40 C39 106.7(7) . . ?
C44 O8 C41 102.9(9) . . ?
O8 C41 C42 108.6(10) . . ?
C43 C42 C41 101.8(9) . . ?
C43 C43 C42 137.8(16) 2_765 . ?
C43 C43 C44 114.2(14) 2_765 . ?
C42 C43 C44 107.2(9) . . ?
O8 C44 C43 109.1(9) . . ?

loop_
_geom_bond_atom_site_label_1
_geom_bond_atom_site_label_2
_geom_bond_distance
_geom_bond_site_symmetry_2
_geom_bond_publ_flag
Ce H2 2.3980 . ?
Ce H3 2.4209 . ?
Ce H5 2.4490 . ?
Ce H6 2.4677 . ?
Ce H1 2.4784 . ?
Ce H7 2.5417 . ?
Ce O5 2.617(3) . ?
Ce O2 2.637(3) . ?
Ce O6 2.639(3) . ?
Ce O4 2.647(3) . ?
Ce O1 2.655(3) . ?
Ce O3 2.660(3) . ?
Ce B1 2.684(7) . ?
Ce B2 2.692(7) . ?
O1 C12 1.435(6) . ?
O1 C1 1.442(6) . ?
O2 C2 1.422(6) . ?
O2 C3 1.436(6) . ?
O3 C5 1.428(6) . ?
O3 C4 1.446(5) . ?
O4 C6 1.439(5) . ?
O4 C7 1.445(5) . ?
O5 C9 1.436(5) . ?
O5 C8 1.447(5) . ?
O6 C11 1.435(6) . ?
O6 C10 1.443(5) . ?
C1 C2 1.494(7) . ?
C3 C4 1.481(7) . ?
C5 C6 1.504(7) . ?
C7 C8 1.483(6) . ?
C9 C10 1.478(7) . ?
C11 C12 1.492(7) . ?
B3 C25 1.636(6) . ?
B3 C13 1.647(6) . ?
B3 C19 1.654(6) . ?
B3 C31 1.658(6) . ?
C13 C14 1.400(6) . ?
C13 C18 1.419(7) . ?
C14 C15 1.395(7) . ?
C15 C16 1.376(8) . ?
C16 C17 1.403(8) . ?
C17 C18 1.383(7) . ?
C19 C20 1.402(6) . ?
C19 C24 1.406(6) . ?
C20 C21 1.395(6) . ?
C21 C22 1.389(7) . ?
C22 C23 1.371(7) . ?
C23 C24 1.390(7) . ?
C25 C30 1.407(6) . ?
C25 C26 1.419(6) . ?
C26 C27 1.388(6) . ?
C27 C28 1.386(7) . ?
C28 C29 1.384(7) . ?
C29 C30 1.387(6) . ?
C31 C36 1.409(6) . ?
C31 C32 1.409(6) . ?
C32 C33 1.400(6) . ?
C33 C34 1.390(7) . ?
C34 C35 1.387(7) . ?
C35 C36 1.389(6) . ?
O7 C40 1.422(8) . ?
O7 C37 1.438(8) . ?
C37 C38 1.490(9) . ?
C38 C39 1.570(9) . ?
C39 C40 1.511(8) . ?
O8 C44 1.405(9) . ?
O8 C41 1.471(9) . ?
C41 C42 1.514(9) . ?
C42 C43 1.491(9) . ?
C43 C43 1.07(2) 2_765 ?
C43 C44 1.494(9) . ?
